data_8107105
loop_
_publ_author_name
'He, Lian-Man'
'Gao, Chuan-Yu'

_publ_section_title
;
 Crystal structure of 2-amino-4-(2,
 4-dichlorophenyl)-5-oxo-5,6,7,8-tetrahydro-4H-chromene-3-carbonitrile,
 C16H12Cl2N2O2
;
_journal_issue 4
_journal_name_full 'Zeitschrift f\"ur Kristallographie - New Crystal Structures'
_journal_page_first 1079
_journal_page_last 1080
_journal_paper_doi 10.1515/ncrs-2016-0065
_journal_volume 231
_journal_year 2016
_chemical_formula_moiety 'C16 H12 Cl2 N2 O2'
_chemical_formula_sum 'C16 H12 Cl2 N2 O2'
_chemical_formula_weight 335.18
_space_group_IT_number 15
_space_group_name_Hall '-C 2yc'
_space_group_name_H-M_alt 'C 1 2/c 1'
_symmetry_cell_setting monoclinic
_symmetry_space_group_name_Hall '-C 2yc'
_symmetry_space_group_name_H-M 'C 1 2/c 1'
_atom_sites_solution_hydrogens geom
_atom_sites_solution_primary direct
_atom_sites_solution_secondary difmap
_cell_angle_alpha 90.00
_cell_angle_beta 119.710(10)
_cell_angle_gamma 90.00
_cell_formula_units_Z 8
_cell_length_a 24.944(3)
_cell_length_b 8.9007(8)
_cell_length_c 16.3770(18)
_cell_measurement_reflns_used 1635
_cell_measurement_temperature 293(2)
_cell_measurement_theta_max 26.6090
_cell_measurement_theta_min 2.8480
_cell_volume 3158.0(7)
_computing_cell_refinement 'Bruker FRAMBO'
_computing_data_collection 'Bruker FRAMBO'
_computing_data_reduction 'Bruker SAINT'
_computing_molecular_graphics 'Bruker SHELXTL'
_computing_publication_material 'Bruker SHELXTL'
_computing_structure_refinement 'SHELXL-97 (Sheldrick, 1997)'
_computing_structure_solution 'SHELXS-97 (Sheldrick, 1990)'
_diffrn_ambient_temperature 293(2)
_diffrn_measured_fraction_theta_full 1.000
_diffrn_measured_fraction_theta_max 1.000
_diffrn_measurement_device_type 'multiwire proportional'
_diffrn_measurement_method 'phi and omega scans'
_diffrn_radiation_monochromator graphite
_diffrn_radiation_source 'fine-focus sealed tube'
_diffrn_radiation_type MoK\a
_diffrn_radiation_wavelength 0.71073
_diffrn_reflns_av_R_equivalents 0.0366
_diffrn_reflns_av_sigmaI/netI 0.0598
_diffrn_reflns_limit_h_max 18
_diffrn_reflns_limit_h_min -29
_diffrn_reflns_limit_k_max 10
_diffrn_reflns_limit_k_min -6
_diffrn_reflns_limit_l_max 19
_diffrn_reflns_limit_l_min -12
_diffrn_reflns_number 5570
_diffrn_reflns_theta_full 25.00
_diffrn_reflns_theta_max 25.00
_diffrn_reflns_theta_min 2.47
_diffrn_standards_decay_% 0
_diffrn_standards_interval_count 0
_diffrn_standards_interval_time none
_diffrn_standards_number none
_exptl_absorpt_coefficient_mu 0.418
_exptl_absorpt_correction_T_max 1.00000
_exptl_absorpt_correction_T_min 0.84139
_exptl_absorpt_correction_type multi-scan
_exptl_absorpt_process_details crystalclear
_exptl_crystal_colour colorless
_exptl_crystal_density_diffrn 1.410
_exptl_crystal_density_method 'not measured'
_exptl_crystal_description block
_exptl_crystal_F_000 1376
_exptl_crystal_size_max 0.20
_exptl_crystal_size_mid 0.19
_exptl_crystal_size_min 0.17
_refine_diff_density_max 0.587
_refine_diff_density_min -0.483
_refine_diff_density_rms 0.051
_refine_ls_extinction_coef 0.0031(5)
_refine_ls_extinction_expression Fc^*^=kFc[1+0.001xFc^2^\l^3^/sin(2\q)]^-1/4^
_refine_ls_extinction_method SHELXL
_refine_ls_goodness_of_fit_ref 1.055
_refine_ls_hydrogen_treatment mixed
_refine_ls_matrix_type full
_refine_ls_number_parameters 200
_refine_ls_number_reflns 2793
_refine_ls_number_restraints 0
_refine_ls_restrained_S_all 1.055
_refine_ls_R_factor_all 0.0822
_refine_ls_R_factor_gt 0.0527
_refine_ls_shift/su_max 0.000
_refine_ls_shift/su_mean 0.000
_refine_ls_structure_factor_coef Fsqd
_refine_ls_weighting_details 'calc w=1/[\s^2^(Fo^2^)+(0.0717P)^2^+0.7029P] where P=(Fo^2^+2Fc^2^)/3'
_refine_ls_weighting_scheme calc
_refine_ls_wR_factor_gt 0.1339
_refine_ls_wR_factor_ref 0.1602
_reflns_number_gt 1882
_reflns_number_total 2793
_reflns_threshold_expression >2sigma(I)
_cod_data_source_file suppl_ncrs-2016-0065_suppl.cif
_cod_data_source_block a
_cod_original_cell_volume 3158.0(6)
_cod_original_sg_symbol_H-M C2/c
_cod_database_code 8107105

loop_
_symmetry_equiv_pos_as_xyz
'x, y, z'
'-x, y, -z+1/2'
'x+1/2, y+1/2, z'
'-x+1/2, y+1/2, -z+1/2'
'-x, -y, -z'
'x, -y, z-1/2'
'-x+1/2, -y+1/2, -z'
'x+1/2, -y+1/2, z-1/2'

loop_
_atom_site_label
_atom_site_type_symbol
_atom_site_fract_x
_atom_site_fract_y
_atom_site_fract_z
_atom_site_U_iso_or_equiv
_atom_site_adp_type
_atom_site_occupancy
_atom_site_symmetry_multiplicity
_atom_site_calc_flag
_atom_site_refinement_flags
_atom_site_disorder_assembly
_atom_site_disorder_group
C1 C 0.06792(13) 0.8370(3) 0.06568(19) 0.0425(7) Uani 1 1 d . . .
C2 C 0.05615(12) 0.7717(3) 0.12960(18) 0.0363(6) Uani 1 1 d . . .
C3 C 0.07528(12) 0.8405(3) 0.22419(18) 0.0378(6) Uani 1 1 d . . .
H3A H 0.0387 0.8385 0.2317 0.045 Uiso 1 1 calc R . .
C4 C 0.09035(12) 1.0038(3) 0.22175(19) 0.0373(6) Uani 1 1 d . . .
C5 C 0.09920(12) 1.0609(3) 0.15442(19) 0.0403(6) Uani 1 1 d . . .
C6 C 0.11578(14) 1.2191(3) 0.1484(2) 0.0502(8) Uani 1 1 d . . .
H6A H 0.0796 1.2723 0.1015 0.060 Uiso 1 1 calc R . .
H6B H 0.1468 1.2214 0.1292 0.060 Uiso 1 1 calc R . .
C7 C 0.14054(16) 1.2965(3) 0.2430(2) 0.0608(9) Uani 1 1 d . . .
H7A H 0.1817 1.2596 0.2857 0.073 Uiso 1 1 calc R . .
H7B H 0.1433 1.4037 0.2352 0.073 Uiso 1 1 calc R . .
C8 C 0.09920(17) 1.2678(3) 0.2848(2) 0.0601(9) Uani 1 1 d . . .
H8A H 0.1183 1.3100 0.3477 0.072 Uiso 1 1 calc R . .
H8B H 0.0601 1.3187 0.2471 0.072 Uiso 1 1 calc R . .
C9 C 0.08742(12) 1.1042(3) 0.2897(2) 0.0438(7) Uani 1 1 d . . .
C10 C 0.12472(13) 0.7512(3) 0.30576(19) 0.0439(7) Uani 1 1 d . . .
C11 C 0.11146(17) 0.6937(3) 0.3725(2) 0.0590(9) Uani 1 1 d . . .
H11A H 0.0737 0.7181 0.3675 0.071 Uiso 1 1 calc R . .
C12 C 0.1507(2) 0.6034(4) 0.4452(2) 0.0763(11) Uani 1 1 d . . .
H12A H 0.1397 0.5666 0.4879 0.092 Uiso 1 1 calc R . .
C13 C 0.2065(2) 0.5686(4) 0.4537(3) 0.0802(12) Uani 1 1 d . . .
C14 C 0.22379(16) 0.6238(4) 0.3916(3) 0.0795(12) Uani 1 1 d . . .
H14A H 0.2622 0.6004 0.3985 0.095 Uiso 1 1 calc R . .
C15 C 0.18242(15) 0.7158(3) 0.3180(2) 0.0575(8) Uani 1 1 d . . .
C16 C 0.02733(13) 0.6299(3) 0.11006(18) 0.0409(7) Uani 1 1 d . . .
O1 O 0.09360(9) 0.97797(18) 0.08005(13) 0.0491(6) Uani 1 1 d . . .
O2 O 0.07229(10) 1.0553(2) 0.34518(15) 0.0604(6) Uani 1 1 d . . .
N1 N 0.05784(13) 0.7818(3) -0.01600(16) 0.0595(8) Uani 1 1 d . . .
H1A H 0.0419 0.6939 -0.0336 0.071 Uiso 1 1 calc R . .
H1B H 0.0673 0.8339 -0.0513 0.071 Uiso 1 1 calc R . .
N2 N 0.00267(13) 0.5162(3) 0.09732(18) 0.0607(8) Uani 1 1 d . . .
Cl1 Cl 0.20610(4) 0.78282(13) 0.24155(9) 0.0944(4) Uani 1 1 d . . .
Cl2 Cl 0.25718(7) 0.45027(13) 0.54251(9) 0.1448(7) Uani 1 1 d . . .

loop_
_atom_site_aniso_label
_atom_site_aniso_U_11
_atom_site_aniso_U_22
_atom_site_aniso_U_33
_atom_site_aniso_U_23
_atom_site_aniso_U_13
_atom_site_aniso_U_12
C1 0.0548(17) 0.0383(14) 0.0394(15) -0.0058(12) 0.0272(14) -0.0071(14)
C2 0.0456(16) 0.0346(13) 0.0334(14) -0.0031(11) 0.0232(13) -0.0033(12)
C3 0.0411(15) 0.0407(14) 0.0356(14) -0.0058(12) 0.0220(12) -0.0057(13)
C4 0.0375(15) 0.0391(13) 0.0387(15) -0.0067(12) 0.0213(13) -0.0027(12)
C5 0.0443(16) 0.0346(13) 0.0436(16) -0.0095(12) 0.0229(13) -0.0062(12)
C6 0.0573(19) 0.0394(15) 0.0579(19) -0.0040(14) 0.0317(16) -0.0078(14)
C7 0.077(2) 0.0421(16) 0.062(2) -0.0116(15) 0.0335(19) -0.0150(16)
C8 0.081(2) 0.0438(16) 0.060(2) -0.0143(15) 0.0381(19) -0.0032(16)
C9 0.0428(16) 0.0468(16) 0.0393(16) -0.0098(12) 0.0185(13) -0.0009(13)
C10 0.0502(17) 0.0391(14) 0.0367(16) -0.0073(12) 0.0173(14) -0.0094(14)
C11 0.078(2) 0.0525(18) 0.0426(18) 0.0014(14) 0.0268(17) -0.0098(17)
C12 0.105(3) 0.058(2) 0.047(2) 0.0037(17) 0.024(2) -0.012(2)
C13 0.090(3) 0.0464(19) 0.053(2) -0.0018(17) -0.003(2) -0.013(2)
C14 0.048(2) 0.059(2) 0.088(3) -0.016(2) 0.001(2) -0.0003(18)
C15 0.0496(19) 0.0501(18) 0.062(2) -0.0078(15) 0.0200(17) -0.0055(15)
C16 0.0526(17) 0.0392(15) 0.0313(14) -0.0040(12) 0.0211(13) 0.0011(14)
O1 0.0743(14) 0.0408(10) 0.0469(12) -0.0083(9) 0.0413(11) -0.0164(10)
O2 0.0851(17) 0.0590(12) 0.0528(13) -0.0121(10) 0.0461(13) -0.0029(11)
N1 0.101(2) 0.0496(14) 0.0444(15) -0.0115(11) 0.0485(16) -0.0244(14)
N2 0.092(2) 0.0446(14) 0.0539(17) -0.0128(12) 0.0425(16) -0.0196(15)
Cl1 0.0615(6) 0.1214(9) 0.1187(10) 0.0175(7) 0.0586(7) 0.0137(6)
Cl2 0.1430(12) 0.0778(8) 0.0951(9) 0.0214(7) -0.0311(8) 0.0061(7)

loop_
_atom_type_symbol
_atom_type_description
_atom_type_scat_dispersion_real
_atom_type_scat_dispersion_imag
_atom_type_scat_source
C C 0.0033 0.0016 'International Tables Vol C Tables 4.2.6.8 and 6.1.1.4'
H H 0.0000 0.0000 'International Tables Vol C Tables 4.2.6.8 and 6.1.1.4'
N N 0.0061 0.0033 'International Tables Vol C Tables 4.2.6.8 and 6.1.1.4'
O O 0.0106 0.0060 'International Tables Vol C Tables 4.2.6.8 and 6.1.1.4'
Cl Cl 0.1484 0.1585 'International Tables Vol C Tables 4.2.6.8 and 6.1.1.4'

loop_
_geom_angle_atom_site_label_1
_geom_angle_atom_site_label_2
_geom_angle_atom_site_label_3
_geom_angle
_geom_angle_site_symmetry_1
_geom_angle_site_symmetry_3
N1 C1 C2 128.1(2) . .
N1 C1 O1 110.5(2) . .
C2 C1 O1 121.4(2) . .
C1 C2 C16 119.5(2) . .
C1 C2 C3 122.9(2) . .
C16 C2 C3 117.6(2) . .
C2 C3 C4 108.7(2) . .
C2 C3 C10 113.4(2) . .
C4 C3 C10 115.1(2) . .
C2 C3 H3A 106.3 . .
C4 C3 H3A 106.3 . .
C10 C3 H3A 106.3 . .
C5 C4 C9 119.5(2) . .
C5 C4 C3 122.5(2) . .
C9 C4 C3 117.6(2) . .
C4 C5 O1 123.1(2) . .
C4 C5 C6 125.7(2) . .
O1 C5 C6 111.1(2) . .
C5 C6 C7 110.4(2) . .
C5 C6 H6A 109.6 . .
C7 C6 H6A 109.6 . .
C5 C6 H6B 109.6 . .
C7 C6 H6B 109.6 . .
H6A C6 H6B 108.1 . .
C8 C7 C6 111.2(3) . .
C8 C7 H7A 109.4 . .
C6 C7 H7A 109.4 . .
C8 C7 H7B 109.4 . .
C6 C7 H7B 109.4 . .
H7A C7 H7B 108.0 . .
C9 C8 C7 112.6(2) . .
C9 C8 H8A 109.1 . .
C7 C8 H8A 109.1 . .
C9 C8 H8B 109.1 . .
C7 C8 H8B 109.1 . .
H8A C8 H8B 107.8 . .
O2 C9 C4 120.0(2) . .
O2 C9 C8 121.8(2) . .
C4 C9 C8 118.1(3) . .
C11 C10 C15 116.0(3) . .
C11 C10 C3 118.7(3) . .
C15 C10 C3 125.3(3) . .
C12 C11 C10 123.8(3) . .
C12 C11 H11A 118.1 . .
C10 C11 H11A 118.1 . .
C13 C12 C11 118.4(4) . .
C13 C12 H12A 120.8 . .
C11 C12 H12A 120.8 . .
C12 C13 C14 121.4(3) . .
C12 C13 Cl2 120.4(4) . .
C14 C13 Cl2 118.2(4) . .
C13 C14 C15 118.6(3) . .
C13 C14 H14A 120.7 . .
C15 C14 H14A 120.7 . .
C10 C15 C14 121.7(3) . .
C10 C15 Cl1 121.2(2) . .
C14 C15 Cl1 117.0(3) . .
N2 C16 C2 176.4(3) . .
C5 O1 C1 118.49(19) . .
C1 N1 H1A 120.0 . .
C1 N1 H1B 120.0 . .
H1A N1 H1B 120.0 . .

loop_
_geom_bond_atom_site_label_1
_geom_bond_atom_site_label_2
_geom_bond_distance
_geom_bond_site_symmetry_2
C1 N1 1.327(3) .
C1 C2 1.351(3) .
C1 O1 1.375(3) .
C2 C16 1.408(3) .
C2 C3 1.507(3) .
C3 C4 1.507(3) .
C3 C10 1.518(4) .
C3 H3A 0.9800 .
C4 C5 1.328(4) .
C4 C9 1.457(3) .
C5 O1 1.371(3) .
C5 C6 1.485(3) .
C6 C7 1.519(4) .
C6 H6A 0.9700 .
C6 H6B 0.9700 .
C7 C8 1.516(4) .
C7 H7A 0.9700 .
C7 H7B 0.9700 .
C8 C9 1.496(4) .
C8 H8A 0.9700 .
C8 H8B 0.9700 .
C9 O2 1.223(3) .
C10 C11 1.387(4) .
C10 C15 1.388(4) .
C11 C12 1.366(4) .
C11 H11A 0.9300 .
C12 C13 1.365(6) .
C12 H12A 0.9300 .
C13 C14 1.375(6) .
C13 Cl2 1.732(4) .
C14 C15 1.399(5) .
C14 H14A 0.9300 .
C15 Cl1 1.733(4) .
C16 N2 1.148(3) .
N1 H1A 0.8600 .
N1 H1B 0.8600 .
